data_7157267
loop_
_publ_author_name
'Mayorqu\'in-Torres, Martha C'
'Gonz\'alez-Orozco, Juan Carlos'
'Flores-\'Alamo, Marcos'
'Camacho-Arroyo, Ignacio'
'Iglesias-Arteaga, Mart\'in A'

_publ_section_title
;
 Palladium catalyzed synthesis of benzannulated steroid spiroketals.
;
_journal_issue 4
_journal_name_full 'Organic &amp; biomolecular chemistry'
_journal_page_first 725
_journal_page_last 737
_journal_paper_doi 10.1039/c9ob02255d
_journal_volume 18
_journal_year 2020
_chemical_absolute_configuration syn
_chemical_formula_sum 'C34 H48 O4'
_chemical_formula_weight 520.72
_space_group_IT_number 5
_space_group_name_Hall 'C 2y'
_space_group_name_H-M_alt 'C 1 2 1'
_symmetry_cell_setting monoclinic
_symmetry_Int_Tables_number 5
_symmetry_space_group_name_Hall 'C 2y'
_symmetry_space_group_name_H-M 'C 1 2 1'
_atom_sites_solution_hydrogens geom
_audit_conform_dict_location ftp://ftp.iucr.org/pub/cif_core.dic
_audit_conform_dict_name cif_core.dic
_audit_conform_dict_version 2.4.5
_audit_creation_date 2019-08-21T10:12:14-00:00
_audit_creation_method 'WinGX routine CIF_UPDATE'
_audit_update_record
;
2019-09-11 deposited with the CCDC.	2019-12-19 downloaded from the CCDC.
;
_cell_angle_alpha 90
_cell_angle_beta 101.416(7)
_cell_angle_gamma 90
_cell_formula_units_Z 4
_cell_length_a 21.7423(15)
_cell_length_b 7.1223(5)
_cell_length_c 19.5816(14)
_cell_measurement_reflns_used 2126
_cell_measurement_temperature 298(2)
_cell_measurement_theta_max 71.37
_cell_measurement_theta_min 4.11
_cell_volume 2972.3(4)
_computing_cell_refinement
;
        CrysAlisPro, Agilent Technologies,
        Version 1.171.36.32 (release 02-08-2013 CrysAlis171 .NET)
        (compiled Aug  2 2013,16:46:58)
;
_computing_data_collection
;
        CrysAlisPro, Agilent Technologies,
        Version 1.171.36.32 (release 02-08-2013 CrysAlis171 .NET)
        (compiled Aug  2 2013,16:46:58)
;
_computing_data_reduction
;
        CrysAlisPro, Agilent Technologies,
        Version 1.171.36.32 (release 02-08-2013 CrysAlis171 .NET)
        (compiled Aug  2 2013,16:46:58)
;
_computing_molecular_graphics
;
          'Ortep-3 for Windows (Farrugia, 1997)'
      L. J. Farrugia, J. Appl. Crystallogr., 1997, 30, 565.
;
_computing_publication_material
;	
        'WinGX publication routines (Farrugia, 1999)'				 
	L. J. Farrugia, J. Appl. Crystallogr., 1999, 32, 837-838.
;
_computing_structure_refinement
;
      'SHELXS-2014 (Sheldrick, 2015)'
      Sheldrick, G. M. (2015). Acta Cryst. C71, 3--8.
;
_computing_structure_solution
;
      'SHELXS-2014 (Sheldrick, 2015)'
      Sheldrick, G. M. (2015). Acta Cryst. A71, 3--8.
;
_diffrn_ambient_temperature 298(2)
_diffrn_detector_area_resol_mean 10.4685
_diffrn_measured_fraction_theta_full 0.999
_diffrn_measured_fraction_theta_max 0.981
_diffrn_measurement_device_type 'Xcalibur, Atlas, Gemini'
_diffrn_measurement_method '\w scans'
_diffrn_orient_matrix_UB_11 0.0700643
_diffrn_orient_matrix_UB_12 -0.0044224
_diffrn_orient_matrix_UB_13 -0.0040011
_diffrn_orient_matrix_UB_21 -0.0177031
_diffrn_orient_matrix_UB_22 0.0146536
_diffrn_orient_matrix_UB_23 -0.0800129
_diffrn_orient_matrix_UB_31 0.0025871
_diffrn_orient_matrix_UB_32 0.2156837
_diffrn_orient_matrix_UB_33 0.0051904
_diffrn_radiation_monochromator graphite
_diffrn_radiation_type CuK\a
_diffrn_radiation_wavelength 1.54184
_diffrn_reflns_av_R_equivalents 0.0376
_diffrn_reflns_av_unetI/netI 0.0872
_diffrn_reflns_Laue_measured_fraction_full 0.999
_diffrn_reflns_Laue_measured_fraction_max 0.981
_diffrn_reflns_limit_h_max 25
_diffrn_reflns_limit_h_min -26
_diffrn_reflns_limit_k_max 8
_diffrn_reflns_limit_k_min -6
_diffrn_reflns_limit_l_max 23
_diffrn_reflns_limit_l_min -24
_diffrn_reflns_number 9202
_diffrn_reflns_point_group_measured_fraction_max 0.807
_diffrn_reflns_theta_full 67.684
_diffrn_reflns_theta_max 73.558
_diffrn_reflns_theta_min 4.149
_exptl_absorpt_coefficient_mu 0.579
_exptl_absorpt_correction_T_max 0.962
_exptl_absorpt_correction_T_min 0.853
_exptl_absorpt_correction_type analytical
_exptl_absorpt_process_details
;
        CrysAlisPro, Agilent Technologies,
        Version 1.171.36.32 (release 02-08-2013 CrysAlis171 .NET)
        (compiled Aug  2 2013,16:46:58)
Analytical numeric absorption correction using a multifaceted crystal
                        model based on expressions derived by R.C. Clark & J.S.
        (Clark, R. C. & Reid, J. S. (1995). Acta Cryst. A51, 887-897)
;
_exptl_crystal_colour colourless
_exptl_crystal_density_diffrn 1.164
_exptl_crystal_description plate
_exptl_crystal_F_000 1136
_exptl_crystal_size_max 0.4
_exptl_crystal_size_mid 0.28
_exptl_crystal_size_min 0.06
_refine_diff_density_max 0.132
_refine_diff_density_min -0.196
_refine_diff_density_rms 0.038
_refine_ls_abs_structure_details
;
 Flack x determined using 864 quotients [(I+)-(I-)]/[(I+)+(I-)]
 (Parsons, Flack and Wagner, Acta Cryst. B69 (2013) 249-259).
;
_refine_ls_abs_structure_Flack 0.6(3)
_refine_ls_extinction_method none
_refine_ls_goodness_of_fit_ref 1.098
_refine_ls_hydrogen_treatment constr
_refine_ls_matrix_type full
_refine_ls_number_parameters 347
_refine_ls_number_reflns 4812
_refine_ls_number_restraints 1
_refine_ls_restrained_S_all 1.098
_refine_ls_R_factor_all 0.0746
_refine_ls_R_factor_gt 0.0556
_refine_ls_shift/su_max 0
_refine_ls_shift/su_mean 0
_refine_ls_structure_factor_coef Fsqd
_refine_ls_weighting_details 'w=1/[\s^2^(Fo^2^)+(0.0318P)^2^+0.3287P] where P=(Fo^2^+2Fc^2^)/3'
_refine_ls_weighting_scheme calc
_refine_ls_wR_factor_gt 0.1165
_refine_ls_wR_factor_ref 0.138
_reflns_Friedel_coverage 0.516
_reflns_Friedel_fraction_full 0.635
_reflns_Friedel_fraction_max 0.6
_reflns_number_gt 3738
_reflns_number_total 4812
_reflns_threshold_expression 'I > 2\s(I)'
_cod_data_source_file c9ob02255d2.cif
_cod_data_source_block 6-mcmt105b4
_cod_depositor_comments 'Adding full bibliography for 7157265--7157270.cif.'
_cod_original_sg_symbol_H-M 'C 2'
_cod_database_code 7157267
_shelx_estimated_absorpt_t_min 0.801
_shelx_estimated_absorpt_t_max 0.966

loop_
_symmetry_equiv_pos_as_xyz
'x, y, z'
'-x, y, -z'
'x+1/2, y+1/2, z'
'-x+1/2, y+1/2, -z'

loop_
_atom_site_label
_atom_site_type_symbol
_atom_site_fract_x
_atom_site_fract_y
_atom_site_fract_z
_atom_site_U_iso_or_equiv
_atom_site_adp_type
_atom_site_occupancy
_atom_site_site_symmetry_order
_atom_site_calc_flag
_atom_site_refinement_flags_posn
_atom_site_refinement_flags_adp
C1 C -0.2794(2) -0.7413(8) -0.2995(2) 0.0627(13) Uani 1 1 d . .
H1A H -0.274722 -0.859891 -0.322324 0.075 Uiso 1 1 calc R U
H1B H -0.242527 -0.66581 -0.301055 0.075 Uiso 1 1 calc R U
C2 C -0.2829(2) -0.7783(8) -0.2238(2) 0.0675(13) Uani 1 1 d . .
H2A H -0.311509 -0.882025 -0.222142 0.081 Uiso 1 1 calc R U
H2B H -0.241755 -0.816758 -0.198804 0.081 Uiso 1 1 calc R U
C3 C -0.3045(2) -0.6111(7) -0.1863(2) 0.0558(11) Uani 1 1 d . .
C5 C -0.34290(18) -0.4610(6) -0.2963(2) 0.0473(9) Uani 1 1 d . .
H5 H -0.302674 -0.39469 -0.28975 0.057 Uiso 1 1 calc R U
C6 C -0.3939(2) -0.3268(6) -0.3294(2) 0.0523(10) Uani 1 1 d . .
H6A H -0.392969 -0.215636 -0.300543 0.063 Uiso 1 1 calc R U
H6B H -0.434628 -0.386091 -0.332992 0.063 Uiso 1 1 calc R U
C7 C -0.3841(2) -0.2713(7) -0.4019(2) 0.0532(10) Uani 1 1 d . .
H7A H -0.418117 -0.190127 -0.423825 0.064 Uiso 1 1 calc R U
H7B H -0.345196 -0.201419 -0.397494 0.064 Uiso 1 1 calc R U
C8 C -0.38152(18) -0.4434(6) -0.4477(2) 0.0456(9) Uani 1 1 d . .
H8 H -0.421879 -0.508641 -0.453042 0.055 Uiso 1 1 calc R U
C9 C -0.32971(18) -0.5809(7) -0.4134(2) 0.0492(10) Uani 1 1 d . .
H9 H -0.29027 -0.510344 -0.40689 0.059 Uiso 1 1 calc R U
C10 C -0.33798(19) -0.6392(7) -0.3395(2) 0.0495(10) Uani 1 1 d . .
C11 C -0.3217(2) -0.7473(8) -0.4599(2) 0.0630(12) Uani 1 1 d . .
H11A H -0.357246 -0.831117 -0.462108 0.076 Uiso 1 1 calc R U
H11B H -0.284249 -0.81592 -0.438708 0.076 Uiso 1 1 calc R U
C12 C -0.3165(2) -0.6913(8) -0.5352(2) 0.0611(12) Uani 1 1 d . .
H12A H -0.277168 -0.626179 -0.534203 0.073 Uiso 1 1 calc R U
H12B H -0.316663 -0.803601 -0.563263 0.073 Uiso 1 1 calc R U
C13 C -0.37071(18) -0.5651(6) -0.5681(2) 0.0464(9) Uani 1 1 d . .
C14 C -0.3711(2) -0.3936(6) -0.5200(2) 0.0486(9) Uani 1 1 d . .
H14 H -0.328916 -0.339085 -0.513328 0.058 Uiso 1 1 calc R U
C15 C -0.4148(2) -0.2541(7) -0.5650(2) 0.0572(11) Uani 1 1 d . .
H15A H -0.458482 -0.287905 -0.568076 0.069 Uiso 1 1 calc R U
H15B H -0.408074 -0.127295 -0.547048 0.069 Uiso 1 1 calc R U
C16 C -0.3955(2) -0.2733(7) -0.6355(2) 0.0542(10) Uani 1 1 d . .
H16 H -0.366473 -0.172524 -0.641742 0.065 Uiso 1 1 calc R U
C17 C -0.36319(19) -0.4697(7) -0.6371(2) 0.0513(10) Uani 1 1 d . .
H17 H -0.318396 -0.450092 -0.636044 0.062 Uiso 1 1 calc R U
C18 C -0.4331(2) -0.6738(7) -0.5783(2) 0.0548(11) Uani 1 1 d . .
H18A H -0.441706 -0.707507 -0.533638 0.082 Uiso 1 1 calc R U
H18B H -0.43003 -0.785468 -0.604854 0.082 Uiso 1 1 calc R U
H18C H -0.466391 -0.596182 -0.602687 0.082 Uiso 1 1 calc R U
C19 C -0.3958(2) -0.7636(7) -0.3426(2) 0.0573(10) Uani 1 1 d . .
H19A H -0.429755 -0.715509 -0.37715 0.086 Uiso 1 1 calc R U
H19B H -0.40773 -0.763889 -0.297979 0.086 Uiso 1 1 calc R U
H19C H -0.38621 -0.889346 -0.354719 0.086 Uiso 1 1 calc R U
C20 C -0.3938(2) -0.5494(7) -0.7090(2) 0.0566(11) Uani 1 1 d . .
H20 H -0.424342 -0.644749 -0.701658 0.068 Uiso 1 1 calc R U
C21 C -0.3481(2) -0.6421(8) -0.7484(3) 0.0690(13) Uani 1 1 d . .
H21A H -0.315134 -0.555403 -0.752217 0.103 Uiso 1 1 calc R U
H21B H -0.369909 -0.677303 -0.79408 0.103 Uiso 1 1 calc R U
H21C H -0.33041 -0.751887 -0.72355 0.103 Uiso 1 1 calc R U
C22 C -0.4304(2) -0.3828(7) -0.7458(2) 0.0540(11) Uani 1 1 d . .
C23 C -0.4897(2) -0.4302(8) -0.7992(2) 0.0661(13) Uani 1 1 d . .
H23A H -0.479153 -0.513731 -0.834276 0.079 Uiso 1 1 calc R U
H23B H -0.519283 -0.494676 -0.776213 0.079 Uiso 1 1 calc R U
C24 C -0.5201(2) -0.2525(10) -0.8342(3) 0.0765(16) Uani 1 1 d . .
H24A H -0.555449 -0.286161 -0.870699 0.092 Uiso 1 1 calc R U
H24B H -0.535693 -0.176287 -0.800216 0.092 Uiso 1 1 calc R U
C25 C -0.4729(3) -0.1406(9) -0.8651(3) 0.0746(15) Uani 1 1 d . .
H25 H -0.46099 -0.214682 -0.902627 0.089 Uiso 1 1 calc R U
C26 C -0.4147(2) -0.1071(8) -0.8095(3) 0.0654(13) Uani 1 1 d . .
H26A H -0.383638 -0.04209 -0.83003 0.078 Uiso 1 1 calc R U
H26B H -0.425436 -0.026988 -0.773531 0.078 Uiso 1 1 calc R U
C27 C -0.5006(4) 0.0468(11) -0.8958(4) 0.113(3) Uani 1 1 d . .
H27A H -0.513822 0.119408 -0.859924 0.169 Uiso 1 1 calc R U
H27B H -0.536055 0.02285 -0.932563 0.169 Uiso 1 1 calc R U
H27C H -0.469379 0.115164 -0.913932 0.169 Uiso 1 1 calc R U
C4' C -0.3280(2) -0.6725(8) -0.1219(2) 0.0642(12) Uani 1 1 d . .
H4'A H -0.369396 -0.727439 -0.136226 0.077 Uiso 1 1 calc R U
H4'B H -0.300341 -0.769135 -0.098231 0.077 Uiso 1 1 calc R U
C9' C -0.3317(2) -0.5168(8) -0.0720(2) 0.0600(12) Uani 1 1 d . .
C8' C -0.3624(3) -0.5432(10) -0.0169(3) 0.0779(16) Uani 1 1 d . .
H8' H -0.38207 -0.657229 -0.012452 0.093 Uiso 1 1 calc R U
C7' C -0.3641(3) -0.4030(12) 0.0316(3) 0.100(2) Uani 1 1 d . .
H7' H -0.384426 -0.422669 0.068559 0.12 Uiso 1 1 calc R U
C6' C -0.3350(3) -0.2317(12) 0.0243(3) 0.098(2) Uani 1 1 d . .
H6' H -0.336612 -0.135228 0.055936 0.118 Uiso 1 1 calc R U
C5' C -0.3038(3) -0.2058(10) -0.0297(3) 0.0874(19) Uani 1 1 d . .
H5' H -0.284083 -0.091918 -0.034217 0.105 Uiso 1 1 calc R U
C10' C -0.3016(2) -0.3492(8) -0.0779(2) 0.0624(12) Uani 1 1 d . .
C1' C -0.2668(3) -0.3201(8) -0.1363(3) 0.0715(14) Uani 1 1 d . .
H1'A H -0.292313 -0.243259 -0.171956 0.086 Uiso 1 1 calc R U
H1'B H -0.228402 -0.251802 -0.118509 0.086 Uiso 1 1 calc R U
O1 O -0.35432(12) -0.5115(4) -0.22882(14) 0.0502(7) Uani 1 1 d . .
O2 O -0.25160(14) -0.4903(5) -0.16709(16) 0.0658(9) Uani 1 1 d . .
O3 O -0.44844(13) -0.2746(5) -0.69204(14) 0.0583(8) Uani 1 1 d . .
O4 O -0.38825(13) -0.2787(5) -0.77850(15) 0.0590(8) Uani 1 1 d . .

loop_
_atom_site_aniso_label
_atom_site_aniso_U_11
_atom_site_aniso_U_22
_atom_site_aniso_U_33
_atom_site_aniso_U_23
_atom_site_aniso_U_13
_atom_site_aniso_U_12
C1 0.062(3) 0.066(3) 0.060(2) 0.002(2) 0.013(2) 0.021(3)
C2 0.077(3) 0.064(3) 0.062(2) 0.009(3) 0.014(2) 0.027(3)
C3 0.055(2) 0.058(3) 0.054(2) 0.006(2) 0.0080(18) 0.007(2)
C5 0.0450(19) 0.045(2) 0.052(2) -0.0003(19) 0.0105(16) 0.0032(19)
C6 0.064(3) 0.044(3) 0.051(2) -0.0034(19) 0.0167(18) 0.013(2)
C7 0.065(2) 0.040(2) 0.056(2) -0.001(2) 0.0147(18) 0.006(2)
C8 0.0428(19) 0.042(2) 0.053(2) -0.0032(19) 0.0129(16) -0.0020(18)
C9 0.0395(18) 0.054(3) 0.056(2) -0.004(2) 0.0134(16) 0.0024(19)
C10 0.0453(19) 0.050(3) 0.053(2) -0.0010(19) 0.0095(16) 0.0092(19)
C11 0.071(3) 0.059(3) 0.061(2) -0.002(2) 0.016(2) 0.021(3)
C12 0.052(2) 0.069(3) 0.064(3) -0.006(2) 0.0159(19) 0.012(2)
C13 0.0426(18) 0.045(3) 0.054(2) -0.0047(19) 0.0142(15) -0.0017(18)
C14 0.047(2) 0.043(2) 0.057(2) -0.003(2) 0.0127(17) -0.0059(18)
C15 0.075(3) 0.043(2) 0.055(2) -0.005(2) 0.016(2) 0.001(2)
C16 0.061(2) 0.048(3) 0.054(2) -0.002(2) 0.0109(18) -0.009(2)
C17 0.0439(19) 0.056(3) 0.057(2) -0.001(2) 0.0164(16) -0.007(2)
C18 0.058(2) 0.048(3) 0.059(2) -0.004(2) 0.0144(19) -0.010(2)
C19 0.066(3) 0.042(2) 0.065(2) -0.005(2) 0.0171(19) 0.003(2)
C20 0.058(2) 0.052(3) 0.062(2) -0.007(2) 0.0163(19) -0.013(2)
C21 0.081(3) 0.060(3) 0.067(3) -0.009(3) 0.019(2) 0.001(3)
C22 0.054(2) 0.058(3) 0.050(2) -0.004(2) 0.0121(17) -0.013(2)
C23 0.060(3) 0.077(4) 0.062(3) -0.010(3) 0.012(2) -0.016(3)
C24 0.062(3) 0.099(5) 0.064(3) -0.014(3) 0.002(2) 0.003(3)
C25 0.090(4) 0.078(4) 0.056(3) -0.003(3) 0.015(2) 0.011(3)
C26 0.073(3) 0.063(3) 0.064(3) -0.002(3) 0.024(2) -0.006(3)
C27 0.133(6) 0.101(6) 0.097(5) 0.016(5) 0.008(4) 0.028(5)
C4' 0.073(3) 0.063(3) 0.057(2) 0.006(2) 0.014(2) 0.007(3)
C9' 0.060(2) 0.063(3) 0.056(2) 0.008(2) 0.0076(19) 0.016(2)
C8' 0.077(3) 0.091(4) 0.070(3) 0.008(3) 0.024(2) 0.015(3)
C7' 0.099(5) 0.133(7) 0.075(4) -0.006(4) 0.032(3) 0.029(5)
C6' 0.102(5) 0.112(6) 0.076(4) -0.031(4) 0.007(3) 0.024(5)
C5' 0.081(4) 0.095(5) 0.077(3) -0.012(3) -0.005(3) 0.002(4)
C10' 0.062(3) 0.066(3) 0.054(2) -0.001(2) -0.0018(19) 0.009(3)
C1' 0.078(3) 0.067(4) 0.066(3) 0.003(3) 0.007(2) -0.020(3)
O1 0.0502(14) 0.0505(19) 0.0509(14) -0.0009(14) 0.0123(11) 0.0059(14)
O2 0.0560(17) 0.078(3) 0.0624(17) 0.0031(18) 0.0093(13) -0.0025(18)
O3 0.0554(16) 0.067(2) 0.0538(15) -0.0053(16) 0.0128(12) -0.0005(17)
O4 0.0540(16) 0.062(2) 0.0621(16) 0.0005(17) 0.0147(13) -0.0069(16)

loop_
_atom_type_symbol
_atom_type_description
_atom_type_scat_dispersion_real
_atom_type_scat_dispersion_imag
_atom_type_scat_source
C C 0.0181 0.0091 'International Tables Vol C Tables 4.2.6.8 and 6.1.1.4'
H H 0 0 'International Tables Vol C Tables 4.2.6.8 and 6.1.1.4'
O O 0.0492 0.0322 'International Tables Vol C Tables 4.2.6.8 and 6.1.1.4'

loop_
_exptl_crystal_face_index_h
_exptl_crystal_face_index_k
_exptl_crystal_face_index_l
_exptl_crystal_face_perp_dist
-3 0 13 0.0323
3 0 -13 0.0323
0 5 0 0.1988
0 -5 0 0.1988
-14 0 0 0.1419
14 0 0 0.1419

loop_
_geom_angle_atom_site_label_1
_geom_angle_atom_site_label_2
_geom_angle_atom_site_label_3
_geom_angle
C2 C1 C10 112.4(4)
C2 C1 H1A 109.1
C10 C1 H1A 109.1
C2 C1 H1B 109.1
C10 C1 H1B 109.1
H1A C1 H1B 107.9
C3 C2 C1 114.4(4)
C3 C2 H2A 108.7
C1 C2 H2A 108.7
C3 C2 H2B 108.7
C1 C2 H2B 108.7
H2A C2 H2B 107.6
O1 C3 O2 109.6(4)
O1 C3 C4' 106.7(4)
O2 C3 C4' 110.0(4)
O1 C3 C2 112.4(4)
O2 C3 C2 106.9(4)
C4' C3 C2 111.2(4)
O1 C5 C6 107.8(3)
O1 C5 C10 110.0(4)
C6 C5 C10 114.3(3)
O1 C5 H5 108.2
C6 C5 H5 108.2
C10 C5 H5 108.2
C5 C6 C7 109.6(3)
C5 C6 H6A 109.8
C7 C6 H6A 109.8
C5 C6 H6B 109.8
C7 C6 H6B 109.8
H6A C6 H6B 108.2
C8 C7 C6 111.5(4)
C8 C7 H7A 109.3
C6 C7 H7A 109.3
C8 C7 H7B 109.3
C6 C7 H7B 109.3
H7A C7 H7B 108
C14 C8 C7 112.9(4)
C14 C8 C9 108.8(3)
C7 C8 C9 111.2(3)
C14 C8 H8 107.9
C7 C8 H8 107.9
C9 C8 H8 107.9
C11 C9 C8 113.1(3)
C11 C9 C10 113.3(4)
C8 C9 C10 111.5(3)
C11 C9 H9 106
C8 C9 H9 106
C10 C9 H9 106
C19 C10 C1 109.8(4)
C19 C10 C5 110.7(3)
C1 C10 C5 104.5(3)
C19 C10 C9 111.4(3)
C1 C10 C9 111.4(3)
C5 C10 C9 109.0(4)
C9 C11 C12 113.9(4)
C9 C11 H11A 108.8
C12 C11 H11A 108.8
C9 C11 H11B 108.8
C12 C11 H11B 108.8
H11A C11 H11B 107.7
C13 C12 C11 111.0(3)
C13 C12 H12A 109.4
C11 C12 H12A 109.4
C13 C12 H12B 109.4
C11 C12 H12B 109.4
H12A C12 H12B 108
C12 C13 C18 110.3(4)
C12 C13 C14 107.9(3)
C18 C13 C14 111.5(3)
C12 C13 C17 114.9(3)
C18 C13 C17 110.4(3)
C14 C13 C17 101.5(3)
C8 C14 C15 119.9(4)
C8 C14 C13 113.8(4)
C15 C14 C13 103.9(3)
C8 C14 H14 106.1
C15 C14 H14 106.1
C13 C14 H14 106.1
C16 C15 C14 102.3(4)
C16 C15 H15A 111.3
C14 C15 H15A 111.3
C16 C15 H15B 111.3
C14 C15 H15B 111.3
H15A C15 H15B 109.2
O3 C16 C15 112.2(4)
O3 C16 C17 105.8(4)
C15 C16 C17 107.6(4)
O3 C16 H16 110.3
C15 C16 H16 110.3
C17 C16 H16 110.3
C20 C17 C13 122.3(4)
C20 C17 C16 103.5(4)
C13 C17 C16 104.3(3)
C20 C17 H17 108.7
C13 C17 H17 108.7
C16 C17 H17 108.7
C13 C18 H18A 109.5
C13 C18 H18B 109.5
H18A C18 H18B 109.5
C13 C18 H18C 109.5
H18A C18 H18C 109.5
H18B C18 H18C 109.5
C10 C19 H19A 109.5
C10 C19 H19B 109.5
H19A C19 H19B 109.5
C10 C19 H19C 109.5
H19A C19 H19C 109.5
H19B C19 H19C 109.5
C21 C20 C22 115.4(4)
C21 C20 C17 114.5(4)
C22 C20 C17 103.6(4)
C21 C20 H20 107.6
C22 C20 H20 107.6
C17 C20 H20 107.6
C20 C21 H21A 109.5
C20 C21 H21B 109.5
H21A C21 H21B 109.5
C20 C21 H21C 109.5
H21A C21 H21C 109.5
H21B C21 H21C 109.5
O3 C22 O4 110.3(4)
O3 C22 C20 105.5(3)
O4 C22 C20 107.1(4)
O3 C22 C23 107.9(4)
O4 C22 C23 109.7(3)
C20 C22 C23 116.2(4)
C24 C23 C22 110.8(4)
C24 C23 H23A 109.5
C22 C23 H23A 109.5
C24 C23 H23B 109.5
C22 C23 H23B 109.5
H23A C23 H23B 108.1
C25 C24 C23 110.3(4)
C25 C24 H24A 109.6
C23 C24 H24A 109.6
C25 C24 H24B 109.6
C23 C24 H24B 109.6
H24A C24 H24B 108.1
C26 C25 C24 109.3(4)
C26 C25 C27 110.6(5)
C24 C25 C27 111.6(5)
C26 C25 H25 108.4
C24 C25 H25 108.4
C27 C25 H25 108.4
O4 C26 C25 112.2(4)
O4 C26 H26A 109.2
C25 C26 H26A 109.2
O4 C26 H26B 109.2
C25 C26 H26B 109.2
H26A C26 H26B 107.9
C25 C27 H27A 109.5
C25 C27 H27B 109.5
H27A C27 H27B 109.5
C25 C27 H27C 109.5
H27A C27 H27C 109.5
H27B C27 H27C 109.5
C9' C4' C3 113.6(5)
C9' C4' H4'A 108.8
C3 C4' H4'A 108.8
C9' C4' H4'B 108.8
C3 C4' H4'B 108.8
H4'A C4' H4'B 107.7
C10' C9' C8' 119.4(5)
C10' C9' C4' 120.2(4)
C8' C9' C4' 120.3(5)
C7' C8' C9' 121.2(6)
C7' C8' H8' 119.4
C9' C8' H8' 119.4
C8' C7' C6' 119.1(6)
C8' C7' H7' 120.4
C6' C7' H7' 120.4
C5' C6' C7' 119.9(6)
C5' C6' H6' 120.1
C7' C6' H6' 120.1
C6' C5' C10' 120.5(7)
C6' C5' H5' 119.7
C10' C5' H5' 119.7
C9' C10' C5' 119.9(5)
C9' C10' C1' 120.1(5)
C5' C10' C1' 120.1(5)
O2 C1' C10' 113.5(4)
O2 C1' H1'A 108.9
C10' C1' H1'A 108.9
O2 C1' H1'B 108.9
C10' C1' H1'B 108.9
H1'A C1' H1'B 107.7
C3 O1 C5 114.4(3)
C1' O2 C3 112.5(4)
C22 O3 C16 106.2(3)
C22 O4 C26 113.2(4)

loop_
_geom_bond_atom_site_label_1
_geom_bond_atom_site_label_2
_geom_bond_distance
C1 C2 1.523(6)
C1 C10 1.540(6)
C1 H1A 0.97
C1 H1B 0.97
C2 C3 1.521(7)
C2 H2A 0.97
C2 H2B 0.97
C3 O1 1.419(5)
C3 O2 1.425(6)
C3 C4' 1.517(6)
C5 O1 1.438(5)
C5 C6 1.510(6)
C5 C10 1.541(6)
C5 H5 0.98
C6 C7 1.529(5)
C6 H6A 0.97
C6 H6B 0.97
C7 C8 1.527(6)
C7 H7A 0.97
C7 H7B 0.97
C8 C14 1.519(5)
C8 C9 1.542(6)
C8 H8 0.98
C9 C11 1.525(6)
C9 C10 1.550(5)
C9 H9 0.98
C10 C19 1.529(6)
C11 C12 1.554(6)
C11 H11A 0.97
C11 H11B 0.97
C12 C13 1.520(6)
C12 H12A 0.97
C12 H12B 0.97
C13 C18 1.540(5)
C13 C14 1.543(6)
C13 C17 1.550(6)
C14 C15 1.529(6)
C14 H14 0.98
C15 C16 1.524(6)
C15 H15A 0.97
C15 H15B 0.97
C16 O3 1.430(5)
C16 C17 1.569(7)
C16 H16 0.98
C17 C20 1.542(6)
C17 H17 0.98
C18 H18A 0.96
C18 H18B 0.96
C18 H18C 0.96
C19 H19A 0.96
C19 H19B 0.96
C19 H19C 0.96
C20 C21 1.523(6)
C20 C22 1.527(7)
C20 H20 0.98
C21 H21A 0.96
C21 H21B 0.96
C21 H21C 0.96
C22 O3 1.421(5)
C22 O4 1.426(5)
C22 C23 1.529(6)
C23 C24 1.526(8)
C23 H23A 0.97
C23 H23B 0.97
C24 C25 1.517(8)
C24 H24A 0.97
C24 H24B 0.97
C25 C26 1.516(7)
C25 C27 1.537(9)
C25 H25 0.98
C26 O4 1.433(6)
C26 H26A 0.97
C26 H26B 0.97
C27 H27A 0.96
C27 H27B 0.96
C27 H27C 0.96
C4' C9' 1.490(7)
C4' H4'A 0.97
C4' H4'B 0.97
C9' C10' 1.376(7)
C9' C8' 1.391(7)
C8' C7' 1.384(9)
C8' H8' 0.93
C7' C6' 1.394(11)
C7' H7' 0.93
C6' C5' 1.378(9)
C6' H6' 0.93
C5' C10' 1.397(8)
C5' H5' 0.93
C10' C1' 1.506(7)
C1' O2 1.422(6)
C1' H1'A 0.97
C1' H1'B 0.97

loop_
_geom_torsion_atom_site_label_1
_geom_torsion_atom_site_label_2
_geom_torsion_atom_site_label_3
_geom_torsion_atom_site_label_4
_geom_torsion
C10 C1 C2 C3 -46.0(6)
C1 C2 C3 O1 41.0(6)
C1 C2 C3 O2 -79.4(5)
C1 C2 C3 C4' 160.6(4)
O1 C5 C6 C7 -179.3(4)
C10 C5 C6 C7 -56.6(5)
C5 C6 C7 C8 56.1(5)
C6 C7 C8 C14 -179.4(3)
C6 C7 C8 C9 -56.7(5)
C14 C8 C9 C11 -50.2(5)
C7 C8 C9 C11 -175.3(4)
C14 C8 C9 C10 -179.4(3)
C7 C8 C9 C10 55.5(5)
C2 C1 C10 C19 -63.4(6)
C2 C1 C10 C5 55.3(5)
C2 C1 C10 C9 172.8(4)
O1 C5 C10 C19 53.8(4)
C6 C5 C10 C19 -67.6(5)
O1 C5 C10 C1 -64.3(4)
C6 C5 C10 C1 174.3(4)
O1 C5 C10 C9 176.6(3)
C6 C5 C10 C9 55.2(4)
C11 C9 C10 C19 -59.9(5)
C8 C9 C10 C19 69.2(5)
C11 C9 C10 C1 63.0(5)
C8 C9 C10 C1 -167.9(4)
C11 C9 C10 C5 177.7(3)
C8 C9 C10 C5 -53.2(4)
C8 C9 C11 C12 49.0(5)
C10 C9 C11 C12 177.3(4)
C9 C11 C12 C13 -52.3(5)
C11 C12 C13 C18 -65.9(5)
C11 C12 C13 C14 56.1(5)
C11 C12 C13 C17 168.5(4)
C7 C8 C14 C15 -54.1(5)
C9 C8 C14 C15 -178.2(4)
C7 C8 C14 C13 -177.9(3)
C9 C8 C14 C13 58.1(4)
C12 C13 C14 C8 -61.9(4)
C18 C13 C14 C8 59.3(5)
C17 C13 C14 C8 176.9(3)
C12 C13 C14 C15 166.0(4)
C18 C13 C14 C15 -72.8(4)
C17 C13 C14 C15 44.8(4)
C8 C14 C15 C16 -170.0(4)
C13 C14 C15 C16 -41.6(4)
C14 C15 C16 O3 138.3(4)
C14 C15 C16 C17 22.2(5)
C12 C13 C17 C20 97.7(5)
C18 C13 C17 C20 -27.9(6)
C14 C13 C17 C20 -146.2(4)
C12 C13 C17 C16 -145.9(4)
C18 C13 C17 C16 88.6(4)
C14 C13 C17 C16 -29.8(4)
O3 C16 C17 C20 13.7(4)
C15 C16 C17 C20 133.9(4)
O3 C16 C17 C13 -115.2(3)
C15 C16 C17 C13 5.0(4)
C13 C17 C20 C21 -106.8(5)
C16 C17 C20 C21 136.3(4)
C13 C17 C20 C22 126.7(4)
C16 C17 C20 C22 9.8(4)
C21 C20 C22 O3 -156.6(4)
C17 C20 C22 O3 -30.6(4)
C21 C20 C22 O4 -39.0(5)
C17 C20 C22 O4 86.9(4)
C21 C20 C22 C23 84.0(5)
C17 C20 C22 C23 -150.0(4)
O3 C22 C23 C24 64.3(5)
O4 C22 C23 C24 -55.9(5)
C20 C22 C23 C24 -177.6(4)
C22 C23 C24 C25 54.2(5)
C23 C24 C25 C26 -53.0(6)
C23 C24 C25 C27 -175.6(5)
C24 C25 C26 O4 55.5(6)
C27 C25 C26 O4 178.7(4)
O1 C3 C4' C9' -74.4(5)
O2 C3 C4' C9' 44.4(5)
C2 C3 C4' C9' 162.7(4)
C3 C4' C9' C10' -14.9(6)
C3 C4' C9' C8' 168.8(4)
C10' C9' C8' C7' 1.1(8)
C4' C9' C8' C7' 177.4(5)
C9' C8' C7' C6' 0.6(10)
C8' C7' C6' C5' -1.5(11)
C7' C6' C5' C10' 0.6(10)
C8' C9' C10' C5' -1.9(7)
C4' C9' C10' C5' -178.2(5)
C8' C9' C10' C1' 178.5(5)
C4' C9' C10' C1' 2.1(7)
C6' C5' C10' C9' 1.0(8)
C6' C5' C10' C1' -179.3(5)
C9' C10' C1' O2 -19.1(6)
C5' C10' C1' O2 161.2(4)
O2 C3 O1 C5 67.8(5)
C4' C3 O1 C5 -173.1(4)
C2 C3 O1 C5 -50.9(5)
C6 C5 O1 C3 -169.6(4)
C10 C5 O1 C3 65.2(4)
C10' C1' O2 C3 50.8(5)
O1 C3 O2 C1' 53.2(5)
C4' C3 O2 C1' -63.8(5)
C2 C3 O2 C1' 175.3(4)
O4 C22 O3 C16 -74.4(4)
C20 C22 O3 C16 41.0(5)
C23 C22 O3 C16 165.8(4)
C15 C16 O3 C22 -151.1(4)
C17 C16 O3 C22 -34.0(4)
O3 C22 O4 C26 -59.9(4)
C20 C22 O4 C26 -174.3(4)
C23 C22 O4 C26 58.8(5)
C25 C26 O4 C22 -59.9(5)
